data_1574545
loop_
_publ_author_name
'Grabowski, Szymon'
'Nowakowska, Klaudia'
'Butkiewicz, Helena'
'Hoser, Anna'
'Wese&#x142;ucha-Birczy&#x144;ska, Aleksandra'
'Seidler, Tomasz'
'Moskal, Paulina'
'Gryl, Marlena'

_publ_section_title
;
 Additive-driven microwave crystallization of tyramine polymorphs and
 salts: a quantum crystallography perspective.
;
_journal_coeditor_code PEN5003
_journal_issue 3
_journal_name_full IUCrJ
_journal_paper_doi 10.1107/S2052252525002210
_journal_volume 12
_journal_year 2025
_chemical_formula_sum 'C8 H11 N O'
_chemical_formula_weight 137.18
_chemical_name_common tyramine
_chemical_name_systematic 4-(2-aminoethyl)phenol
_space_group_crystal_system monoclinic
_space_group_IT_number 7
_space_group_name_Hall 'P -2yc'
_space_group_name_H-M_alt 'P 1 c 1'
_atom_sites_solution_hydrogens mixed
_audit_creation_method SHELXL-2013
_cell_angle_alpha 90
_cell_angle_beta 104.232(5)
_cell_angle_gamma 90
_cell_formula_units_Z 4
_cell_length_a 9.1243(5)
_cell_length_b 9.6491(4)
_cell_length_c 8.7744(4)
_cell_measurement_reflns_used 4936
_cell_measurement_temperature 100(2)
_cell_measurement_theta_max 37.0930
_cell_measurement_theta_min 3.5670
_cell_volume 748.80(6)
_computing_cell_refinement 'CrysAlisPro 1.171.42.100a (Rigaku OD, 2023)'
_computing_data_collection 'CrysAlisPro 1.171.42.100a (Rigaku OD, 2023)'
_computing_data_reduction 'CrysAlisPro 1.171.42.100a (Rigaku OD, 2023)'
_computing_molecular_graphics 'Mercury, (Macrae, 2020)'
_computing_publication_material 'WinGX, (Farrugia, 2012)'
_computing_structure_refinement 'SHELXL-2018/3 (Sheldrick, 2018)'
_computing_structure_solution 'SHELXT, (Sheldrick, 2015)'
_diffrn_ambient_environment N~2~
_diffrn_ambient_temperature 100(2)
_diffrn_detector 'Hybrid Pixel Array Detector'
_diffrn_detector_area_resol_mean 10.0000
_diffrn_detector_type HyPix
_diffrn_measured_fraction_theta_full 0.997
_diffrn_measured_fraction_theta_max 0.942
_diffrn_measurement_device 'four-circle diffractometer'
_diffrn_measurement_device_type 'XtaLAB Synergy, Dualflex, HyPix'
_diffrn_radiation_monochromator mirror
_diffrn_radiation_probe x-ray
_diffrn_radiation_type 'Mo K\a'
_diffrn_radiation_wavelength 0.71073
_diffrn_reflns_av_R_equivalents 0.0577
_diffrn_reflns_av_sigmaI/netI 0.0852
_diffrn_reflns_Laue_measured_fraction_full 0.997
_diffrn_reflns_Laue_measured_fraction_max 0.942
_diffrn_reflns_limit_h_max 14
_diffrn_reflns_limit_h_min -15
_diffrn_reflns_limit_k_max 16
_diffrn_reflns_limit_k_min -15
_diffrn_reflns_limit_l_max 14
_diffrn_reflns_limit_l_min -14
_diffrn_reflns_number 19416
_diffrn_reflns_point_group_measured_fraction_full 0.970
_diffrn_reflns_point_group_measured_fraction_max 0.862
_diffrn_reflns_theta_full 25.242
_diffrn_reflns_theta_max 37.197
_diffrn_reflns_theta_min 3.576
_diffrn_source 'micro-focus sealed X-ray tube'
_diffrn_source_type 'PhotonJet (Mo) X-ray Source'
_exptl_absorpt_coefficient_mu 0.081
_exptl_absorpt_correction_T_max 1.00000
_exptl_absorpt_correction_T_min 0.50444
_exptl_absorpt_correction_type multi-scan
_exptl_absorpt_process_details
;
CrysAlisPro 1.171.42.100a (Rigaku Oxford Diffraction, 2023)
Empirical absorption correction using spherical harmonics,
implemented in SCALE3 ABSPACK scaling algorithm.
;
_exptl_crystal_colour colourless
_exptl_crystal_density_diffrn 1.217
_exptl_crystal_description plate
_exptl_crystal_F_000 296
_exptl_crystal_size_max 0.460
_exptl_crystal_size_mid 0.260
_exptl_crystal_size_min 0.100
_refine_diff_density_max 0.494
_refine_diff_density_min -0.271
_refine_diff_density_rms 0.060
_refine_ls_abs_structure_details
;
 Flack x determined using 1640 quotients [(I+)-(I-)]/[(I+)+(I-)]
 (Parsons and Flack (2004), Acta Cryst. A60, s61).
;
_refine_ls_abs_structure_Flack 0.2(6)
_refine_ls_extinction_method none
_refine_ls_goodness_of_fit_ref 1.028
_refine_ls_hydrogen_treatment mixed
_refine_ls_matrix_type full
_refine_ls_number_parameters 199
_refine_ls_number_reflns 6659
_refine_ls_number_restraints 2
_refine_ls_restrained_S_all 1.028
_refine_ls_R_factor_all 0.1020
_refine_ls_R_factor_gt 0.0620
_refine_ls_shift/su_max 0.000
_refine_ls_shift/su_mean 0.000
_refine_ls_structure_factor_coef Fsqd
_refine_ls_weighting_details 'w=1/[\s^2^(Fo^2^)+(0.0664P)^2^+0.0395P] where P=(Fo^2^+2Fc^2^)/3'
_refine_ls_weighting_scheme calc
_refine_ls_wR_factor_gt 0.1264
_refine_ls_wR_factor_ref 0.1403
_reflns_Friedel_coverage 0.825
_reflns_Friedel_fraction_full 0.942
_reflns_Friedel_fraction_max 0.781
_reflns_number_gt 4613
_reflns_number_total 6659
_reflns_threshold_expression 'I > 2\s(I)'
_cod_data_source_file pen5003.cif
_cod_data_source_block T1
_cod_original_sg_symbol_H-M 'P c'
_cod_database_code 1574545
_shelx_space_group_comment
;
The symmetry employed for this shelxl refinement is uniquely defined
by the following loop, which should always be used as a source of
symmetry information in preference to the above space-group names.
They are only intended as comments.
;
_shelx_estimated_absorpt_t_min 0.964
_shelx_estimated_absorpt_t_max 0.992
_oxdiff_exptl_absorpt_empirical_full_min 0.629
_oxdiff_exptl_absorpt_empirical_full_max 2.250
_oxdiff_exptl_absorpt_empirical_details
;
Empirical correction (ABSPACK) includes:
- Absorption correction using spherical harmonics
- Frame scaling
;
_shelxl_version_number 2013-4

loop_
_space_group_symop_operation_xyz
'x, y, z'
'x, -y, z+1/2'

loop_
_atom_site_label
_atom_site_type_symbol
_atom_site_fract_x
_atom_site_fract_y
_atom_site_fract_z
_atom_site_U_iso_or_equiv
_atom_site_adp_type
_atom_site_occupancy
_atom_site_site_symmetry_order
_atom_site_calc_flag
_atom_site_refinement_flags_posn
_atom_site_refinement_flags_adp
_atom_site_refinement_flags_occupancy
_atom_site_disorder_assembly
_atom_site_disorder_group
O1B O 1.23587(16) 0.90157(18) 0.86504(18) 0.0211(3) Uani 1 1 d . . . . .
H1B H 1.271(3) 0.967(3) 0.935(3) 0.025 Uiso 1 1 d . U . . .
O1A O 0.64509(17) 0.56162(19) 0.36448(18) 0.0236(4) Uani 1 1 d . . . . .
H1A H 0.677(3) 0.496(3) 0.422(4) 0.028 Uiso 1 1 d . U . . .
N2B N 0.3521(2) 0.9015(2) 0.5692(2) 0.0192(3) Uani 1 1 d . . . . .
H21 H 0.330(3) 0.816(3) 0.529(3) 0.023 Uiso 1 1 d . U . . .
H22 H 0.324(3) 0.901(3) 0.652(4) 0.023 Uiso 1 1 d . U . . .
N2A N -0.2342(2) 0.6255(2) 0.0808(2) 0.0200(4) Uani 1 1 d . . . . .
H11 H -0.256(3) 0.714(3) 0.066(3) 0.024 Uiso 1 1 d . U . . .
H12 H -0.264(3) 0.609(3) 0.168(4) 0.024 Uiso 1 1 d . U . . .
C1B C 1.0842(2) 0.8823(2) 0.8380(2) 0.0164(4) Uani 1 1 d . . . . .
C1A C 0.4951(2) 0.5873(2) 0.3454(2) 0.0184(4) Uani 1 1 d . . . . .
C6B C 1.0151(2) 0.7861(2) 0.7236(2) 0.0180(4) Uani 1 1 d . . . . .
H6B H 1.0742 0.7350 0.6679 0.022 Uiso 1 1 calc R U . . .
C5B C 0.8598(2) 0.7652(2) 0.6917(2) 0.0184(4) Uani 1 1 d . . . . .
H5B H 0.8138 0.7007 0.6125 0.022 Uiso 1 1 calc R U . . .
C4A C 0.1852(2) 0.6490(2) 0.2963(2) 0.0191(4) Uani 1 1 d . . . . .
C4B C 0.7698(2) 0.8366(2) 0.7728(2) 0.0172(4) Uani 1 1 d . . . . .
C5A C 0.2798(2) 0.7298(2) 0.2298(2) 0.0198(4) Uani 1 1 d . . . . .
H5A H 0.2387 0.8068 0.1660 0.024 Uiso 1 1 calc R U . . .
C8B C 0.5171(2) 0.9156(2) 0.6088(2) 0.0180(4) Uani 1 1 d . . . . .
H8B1 H 0.5438 1.0114 0.6458 0.022 Uiso 1 1 calc R U . . .
H8B2 H 0.5529 0.9016 0.5122 0.022 Uiso 1 1 calc R U . . .
C3B C 0.8406(2) 0.9312(2) 0.8871(2) 0.0193(4) Uani 1 1 d . . . . .
H3B H 0.7816 0.9812 0.9440 0.023 Uiso 1 1 calc R U . . .
C6A C 0.4324(2) 0.7005(2) 0.2544(2) 0.0197(4) Uani 1 1 d . . . . .
H6A H 0.4946 0.7581 0.2089 0.024 Uiso 1 1 calc R U . . .
C8A C -0.0688(2) 0.6090(2) 0.1131(2) 0.0173(4) Uani 1 1 d . . . . .
H8A1 H -0.0338 0.6482 0.0239 0.021 Uiso 1 1 calc R U . . .
H8A2 H -0.0445 0.5089 0.1190 0.021 Uiso 1 1 calc R U . . .
C7B C 0.6008(2) 0.8150(2) 0.7342(3) 0.0197(4) Uani 1 1 d . . . . .
H7B1 H 0.5646 0.8273 0.8309 0.024 Uiso 1 1 calc R U . . .
H7B2 H 0.5774 0.7188 0.6968 0.024 Uiso 1 1 calc R U . . .
C2B C 0.9955(2) 0.9543(2) 0.9199(2) 0.0183(4) Uani 1 1 d . . . . .
H2B H 1.0411 1.0195 0.9985 0.022 Uiso 1 1 calc R U . . .
C2A C 0.4026(2) 0.5046(3) 0.4125(3) 0.0235(5) Uani 1 1 d . . . . .
H2A H 0.4438 0.4270 0.4749 0.028 Uiso 1 1 calc R U . . .
C3A C 0.2500(2) 0.5358(3) 0.3880(3) 0.0238(4) Uani 1 1 d . . . . .
H3A H 0.1881 0.4789 0.4348 0.029 Uiso 1 1 calc R U . . .
C7A C 0.0182(2) 0.6784(2) 0.2645(2) 0.0223(4) Uani 1 1 d . . . . .
H7A1 H 0.0013 0.7798 0.2562 0.027 Uiso 1 1 calc R U . . .
H7A2 H -0.0205 0.6442 0.3536 0.027 Uiso 1 1 calc R U . . .

loop_
_atom_site_aniso_label
_atom_site_aniso_U_11
_atom_site_aniso_U_22
_atom_site_aniso_U_33
_atom_site_aniso_U_23
_atom_site_aniso_U_13
_atom_site_aniso_U_12
O1B 0.0137(7) 0.0307(8) 0.0195(8) -0.0047(6) 0.0054(6) -0.0049(6)
O1A 0.0153(7) 0.0353(9) 0.0206(8) 0.0064(7) 0.0054(6) -0.0002(6)
N2B 0.0135(8) 0.0264(9) 0.0170(8) -0.0006(7) 0.0022(6) 0.0030(6)
N2A 0.0124(8) 0.0290(9) 0.0184(9) 0.0036(7) 0.0034(6) -0.0006(7)
C1B 0.0149(9) 0.0199(9) 0.0143(9) 0.0020(7) 0.0031(7) -0.0008(7)
C1A 0.0147(9) 0.0264(10) 0.0137(9) -0.0005(8) 0.0027(7) -0.0025(8)
C6B 0.0172(9) 0.0207(9) 0.0163(9) -0.0022(7) 0.0045(7) 0.0010(7)
C5B 0.0165(9) 0.0200(9) 0.0172(9) -0.0013(7) 0.0009(7) -0.0017(7)
C4A 0.0161(9) 0.0242(10) 0.0158(9) -0.0039(7) 0.0013(7) -0.0011(7)
C4B 0.0139(9) 0.0185(9) 0.0179(9) 0.0037(7) 0.0016(7) 0.0015(7)
C5A 0.0219(10) 0.0207(9) 0.0164(9) 0.0010(7) 0.0036(7) 0.0016(7)
C8B 0.0131(9) 0.0215(9) 0.0184(10) 0.0026(7) 0.0017(7) 0.0019(7)
C3B 0.0162(9) 0.0217(10) 0.0205(10) -0.0001(7) 0.0057(7) 0.0019(7)
C6A 0.0221(10) 0.0212(9) 0.0172(9) 0.0001(7) 0.0076(7) -0.0036(8)
C8A 0.0132(8) 0.0212(9) 0.0169(9) -0.0005(7) 0.0029(7) -0.0018(7)
C7B 0.0125(9) 0.0236(10) 0.0217(10) 0.0050(8) 0.0017(7) 0.0008(7)
C2B 0.0163(9) 0.0221(9) 0.0166(9) -0.0028(7) 0.0045(7) -0.0011(7)
C2A 0.0163(10) 0.0306(11) 0.0234(11) 0.0111(9) 0.0045(8) 0.0009(8)
C3A 0.0169(10) 0.0292(11) 0.0254(11) 0.0068(8) 0.0052(8) -0.0032(8)
C7A 0.0149(9) 0.0312(11) 0.0197(10) -0.0062(8) 0.0021(7) 0.0021(8)

loop_
_atom_type_symbol
_atom_type_description
_atom_type_scat_dispersion_real
_atom_type_scat_dispersion_imag
_atom_type_scat_source
C C 0.0033 0.0016 'International Tables Vol C Tables 4.2.6.8 and 6.1.1.4'
H H 0.0000 0.0000 'International Tables Vol C Tables 4.2.6.8 and 6.1.1.4'
N N 0.0061 0.0033 'International Tables Vol C Tables 4.2.6.8 and 6.1.1.4'
O O 0.0106 0.0060 'International Tables Vol C Tables 4.2.6.8 and 6.1.1.4'

loop_
_geom_angle_atom_site_label_1
_geom_angle_atom_site_label_2
_geom_angle_atom_site_label_3
_geom_angle
_geom_angle_site_symmetry_1
_geom_angle_site_symmetry_3
_geom_angle_publ_flag
O1B C1B C2B 122.54(18) . . ?
O1B C1B C6B 118.44(18) . . ?
C2B C1B C6B 119.02(19) . . ?
O1A C1A C6A 118.27(19) . . ?
O1A C1A C2A 122.67(19) . . ?
C6A C1A C2A 119.1(2) . . ?
C5B C6B C1B 119.87(19) . . ?
C6B C5B C4B 121.68(18) . . ?
C5A C4A C3A 117.40(19) . . ?
C5A C4A C7A 121.30(19) . . ?
C3A C4A C7A 121.2(2) . . ?
C3B C4B C5B 117.69(19) . . ?
C3B C4B C7B 121.3(2) . . ?
C5B C4B C7B 121.01(18) . . ?
C6A C5A C4A 121.56(19) . . ?
N2B C8B C7B 114.51(17) . . ?
C2B C3B C4B 121.5(2) . . ?
C5A C6A C1A 120.4(2) . . ?
N2A C8A C7A 114.13(17) . . ?
C4B C7B C8B 112.11(17) . . ?
C3B C2B C1B 120.25(19) . . ?
C3A C2A C1A 120.0(2) . . ?
C2A C3A C4A 121.6(2) . . ?
C4A C7A C8A 111.35(17) . . ?

loop_
_geom_bond_atom_site_label_1
_geom_bond_atom_site_label_2
_geom_bond_distance
_geom_bond_site_symmetry_2
_geom_bond_publ_flag
O1B C1B 1.359(2) . ?
O1A C1A 1.360(3) . ?
N2B C8B 1.466(3) . ?
N2A C8A 1.474(3) . ?
C1B C2B 1.393(3) . ?
C1B C6B 1.398(3) . ?
C1A C6A 1.390(3) . ?
C1A C2A 1.393(3) . ?
C6B C5B 1.390(3) . ?
C5B C4B 1.394(3) . ?
C4A C5A 1.394(3) . ?
C4A C3A 1.398(3) . ?
C4A C7A 1.507(3) . ?
C4B C3B 1.393(3) . ?
C4B C7B 1.510(3) . ?
C5A C6A 1.385(3) . ?
C8B C7B 1.524(3) . ?
C3B C2B 1.389(3) . ?
C8A C7A 1.525(3) . ?
C2A C3A 1.389(3) . ?

loop_
_geom_hbond_atom_site_label_D
_geom_hbond_atom_site_label_H
_geom_hbond_atom_site_label_A
_geom_hbond_distance_DH
_geom_hbond_distance_HA
_geom_hbond_distance_DA
_geom_hbond_angle_DHA
_geom_hbond_site_symmetry_A
O1B H1B N2B 0.89(3) 1.76(3) 2.648(2) 176(3) 2_675
O1A H1A N2A 0.82(3) 1.85(3) 2.655(2) 168(3) 2_665
N2B H22 O1B 0.83(3) 2.21(3) 3.036(3) 177(3) 1_455
N2A H12 O1A 0.89(3) 2.14(3) 3.023(3) 175(3) 1_455
